data_4125653
loop_
_publ_author_name
'Ertl, Cathrin D.'
'Momblona, Cristina'
'Perteg\'as, Antonio'
'Junquera-Hern\'andez, Jos\'e M'
'La-Placa, Maria-Grazia'
'Prescimone, Alessandro'
'Ort\'i, Enrique'
'Housecroft, Catherine E.'
'Constable, Edwin C.'
'Bolink, Henk J.'

_publ_section_title
;
 Highly Stable Red-Light-Emitting Electrochemical Cells.
;
_journal_issue 8
_journal_name_full 'Journal of the American Chemical Society'
_journal_page_first 3237
_journal_page_last 3248
_journal_paper_doi 10.1021/jacs.6b13311
_journal_volume 139
_journal_year 2017
_chemical_compound_source 'Cathrin Ertl'
_chemical_formula_moiety '[C34H24IrN4O][PF6] . (CH2Cl2)'
_chemical_formula_sum 'C35 H26 Cl2 F6 Ir N4 O P'
_chemical_formula_weight 926.70
_space_group_IT_number 14
_symmetry_cell_setting monoclinic
_symmetry_space_group_name_Hall '-P 2yn'
_symmetry_space_group_name_H-M 'P 1 21/n 1'
_atom_sites_solution_hydrogens difmap
_atom_sites_solution_primary direct
_audit_creation_date 2015-10-23
_audit_creation_method CRYSTALS_ver_14.61_build_5555
_cell_angle_alpha 90
_cell_angle_beta 107.448(2)
_cell_angle_gamma 90
_cell_formula_units_Z 4
_cell_length_a 14.6181(15)
_cell_length_b 13.8956(14)
_cell_length_c 16.9244(17)
_cell_measurement_reflns_used 9833
_cell_measurement_temperature 123
_cell_measurement_theta_max 70
_cell_measurement_theta_min 4
_cell_volume 3279.6(6)
_computing_cell_refinement 'Apex2 (Bruker AXS, 2006)'
_computing_data_collection 'Apex2 (Bruker AXS, 2006)'
_computing_data_reduction 'Apex2 (Bruker AXS, 2006)'
_computing_molecular_graphics 'CAMERON (Watkin et al., 1996)'
_computing_publication_material 'CRYSTALS (Betteridge et al., 2003)'
_computing_structure_refinement 'CRYSTALS (Betteridge et al., 2003)'
_computing_structure_solution 'SIR92 (Altomare et al., 1994)'
_diffrn_ambient_temperature 123
_diffrn_measured_fraction_theta_full 0.961
_diffrn_measured_fraction_theta_max 0.960
_diffrn_measurement_device Area
_diffrn_measurement_device_type 'Bruker Kappa Apex2'
_diffrn_measurement_method '\f & \w scans'
_diffrn_radiation_monochromator graphite
_diffrn_radiation_type 'Cu K\a'
_diffrn_radiation_wavelength 1.54180
_diffrn_reflns_av_R_equivalents 0.022
_diffrn_reflns_limit_h_max 17
_diffrn_reflns_limit_h_min -17
_diffrn_reflns_limit_k_max 16
_diffrn_reflns_limit_k_min -16
_diffrn_reflns_limit_l_max 20
_diffrn_reflns_limit_l_min -20
_diffrn_reflns_number 19957
_diffrn_reflns_theta_full 69.900
_diffrn_reflns_theta_max 69.965
_diffrn_reflns_theta_min 3.512
_diffrn_standards_number 0
_exptl_absorpt_coefficient_mu 10.478
_exptl_absorpt_correction_T_max 0.59
_exptl_absorpt_correction_T_min 0.48
_exptl_absorpt_correction_type multi-scan
_exptl_absorpt_process_details 'SADABS (Siemens, 1996)'
_exptl_crystal_colour red
_exptl_crystal_density_diffrn 1.877
_exptl_crystal_density_method 'not measured'
_exptl_crystal_description block
_exptl_crystal_F_000 1808
_exptl_crystal_recrystallization_method
; 
 DCM / Et2O
;
_exptl_crystal_size_max 0.080
_exptl_crystal_size_mid 0.070
_exptl_crystal_size_min 0.050
_refine_diff_density_max 1.42
_refine_diff_density_min -1.70
_refine_ls_extinction_method None
_refine_ls_goodness_of_fit_ref 0.9994
_refine_ls_hydrogen_treatment constr
_refine_ls_matrix_type full
_refine_ls_number_parameters 451
_refine_ls_number_reflns 5964
_refine_ls_number_restraints 0
_refine_ls_R_factor_all 0.0257
_refine_ls_R_factor_gt 0.0256
_refine_ls_shift/su_max 0.0030331
_refine_ls_shift/su_mean 0.0000410
_refine_ls_structure_factor_coef Fsqd
_refine_ls_weighting_details
;
 Method, part 1, Chebychev polynomial, (Watkin, 1994, Prince, 1982) 
 [weight] = 1.0/[A~0~*T~0~(x)+A~1~*T~1~(x) ... +A~n-1~]*T~n-1~(x)] 
 where A~i~ are the Chebychev coefficients listed below and x= Fcalc/Fmax 
 Method = Robust Weighting (Prince, 1982) 
 W = [weight] * [1-(deltaF/6*sigmaF)^2^]^2^ 
 A~i~ are: 
 4.30 6.36 3.02 0.818 
;
_refine_ls_weighting_scheme calc
_refine_ls_wR_factor_all 0.0556
_refine_ls_wR_factor_gt 0.0556
_refine_ls_wR_factor_ref 0.0556
_reflns_limit_h_max 16
_reflns_limit_h_min -17
_reflns_limit_k_max 16
_reflns_limit_k_min 0
_reflns_limit_l_max 20
_reflns_limit_l_min 0
_reflns_number_gt 5956
_reflns_number_total 5966
_reflns_threshold_expression I>2.0\s(I)
_oxford_diffrn_Wilson_B_factor 0.00
_oxford_diffrn_Wilson_scale 0.00
_oxford_refine_ls_r_factor_ref 0.0257
_oxford_refine_ls_scale 0.055764(5)
_oxford_reflns_number_all 5964
_oxford_reflns_threshold_expression_ref I>-10.0\s(I)
_oxford_structure_analysis_title 'CE428_123K_0m in P2(1)/n'
_cod_data_source_file ja6b13311_si_003.cif
_cod_data_source_block CE428_123K
_cod_original_sg_symbol_H-M 'P 1 21/n 1 '
_cod_original_formula_sum 'C35 H26 Cl2 F6 Ir1 N4 O1 P1'
_cod_database_code 4125653

loop_
_symmetry_equiv_pos_as_xyz
x,y,z
-x,-y,-z
-x+1/2,y+1/2,-z+1/2
x+1/2,-y+1/2,z+1/2

loop_
_atom_site_label
_atom_site_type_symbol
_atom_site_fract_x
_atom_site_fract_y
_atom_site_fract_z
_atom_site_U_iso_or_equiv
_atom_site_occupancy
_atom_site_adp_type
_atom_site_refinement_flags_posn
Ir1 Ir 0.626910(8) 0.286641(8) 0.839503(7) 0.0096 1.0000 Uani .
P1 P 0.26568(6) 0.19610(6) 0.85636(5) 0.0224 1.0000 Uani .
F1 F 0.25736(16) 0.27046(14) 0.92611(13) 0.0322 1.0000 Uani .
F2 F 0.27552(17) 0.12090(18) 0.78765(15) 0.0453 1.0000 Uani .
F3 F 0.37738(15) 0.18206(17) 0.90498(14) 0.0386 1.0000 Uani .
F4 F 0.24087(16) 0.10924(15) 0.90873(15) 0.0383 1.0000 Uani .
F5 F 0.15448(16) 0.20875(16) 0.80904(15) 0.0413 1.0000 Uani .
F6 F 0.2900(2) 0.28270(17) 0.80459(14) 0.0497 1.0000 Uani .
O1 O 0.50576(15) 0.01836(15) 0.86361(13) 0.0194 1.0000 Uani .
N1 N 0.51151(16) 0.36676(17) 0.84452(15) 0.0136 1.0000 Uani .
N2 N 0.75103(18) 0.22366(17) 0.83157(15) 0.0141 1.0000 Uani .
N3 N 0.65444(18) 0.21935(17) 0.96031(15) 0.0145 1.0000 Uani .
N4 N 0.54292(17) 0.15784(18) 0.81393(15) 0.0149 1.0000 Uani .
C1 C 0.4850(2) 0.3813(2) 0.91327(18) 0.0168 1.0000 Uani .
C2 C 0.4142(2) 0.4457(2) 0.9161(2) 0.0210 1.0000 Uani .
C3 C 0.3696(2) 0.4985(2) 0.8457(2) 0.0230 1.0000 Uani .
C4 C 0.3954(2) 0.4834(2) 0.7742(2) 0.0202 1.0000 Uani .
C5 C 0.4660(2) 0.4161(2) 0.77398(18) 0.0152 1.0000 Uani .
C6 C 0.5002(2) 0.3928(2) 0.70352(18) 0.0151 1.0000 Uani .
C7 C 0.4535(2) 0.4227(2) 0.62214(19) 0.0203 1.0000 Uani .
C8 C 0.4894(2) 0.3951(2) 0.55868(19) 0.0246 1.0000 Uani .
C9 C 0.5720(3) 0.3392(2) 0.5760(2) 0.0241 1.0000 Uani .
C10 C 0.6182(2) 0.3090(2) 0.65670(19) 0.0191 1.0000 Uani .
C11 C 0.5827(2) 0.3344(2) 0.72211(18) 0.0138 1.0000 Uani .
C12 C 0.7599(2) 0.1308(2) 0.81059(18) 0.0185 1.0000 Uani .
C13 C 0.8458(2) 0.0915(2) 0.8089(2) 0.0237 1.0000 Uani .
C14 C 0.9262(2) 0.1497(3) 0.8287(2) 0.0236 1.0000 Uani .
C15 C 0.9184(2) 0.2448(2) 0.8500(2) 0.0217 1.0000 Uani .
C16 C 0.8302(2) 0.2812(2) 0.85156(18) 0.0162 1.0000 Uani .
C17 C 0.8119(2) 0.3805(2) 0.87285(17) 0.0155 1.0000 Uani .
C18 C 0.8820(2) 0.4528(2) 0.89161(19) 0.0214 1.0000 Uani .
C19 C 0.8594(2) 0.5441(2) 0.9120(2) 0.0228 1.0000 Uani .
C20 C 0.7671(2) 0.5643(2) 0.91357(19) 0.0204 1.0000 Uani .
C21 C 0.6963(2) 0.4931(2) 0.89398(18) 0.0167 1.0000 Uani .
C22 C 0.7163(2) 0.3993(2) 0.87247(17) 0.0135 1.0000 Uani .
C23 C 0.7115(2) 0.2528(2) 1.03267(19) 0.0197 1.0000 Uani .
C24 C 0.7310(2) 0.2012(3) 1.1060(2) 0.0234 1.0000 Uani .
C25 C 0.6913(2) 0.1102(3) 1.10480(19) 0.0236 1.0000 Uani .
C26 C 0.6313(2) 0.0746(2) 1.03060(19) 0.0206 1.0000 Uani .
C27 C 0.6145(2) 0.1308(2) 0.96037(18) 0.0160 1.0000 Uani .
C28 C 0.5533(2) 0.1033(2) 0.87860(18) 0.0154 1.0000 Uani .
C29 C 0.4609(2) 0.0195(2) 0.77838(19) 0.0188 1.0000 Uani .
C30 C 0.4065(2) -0.0524(2) 0.7304(2) 0.0229 1.0000 Uani .
C31 C 0.3704(2) -0.0314(2) 0.6463(2) 0.0213 1.0000 Uani .
C32 C 0.3894(2) 0.0568(2) 0.61408(19) 0.0190 1.0000 Uani .
C33 C 0.4455(2) 0.1279(2) 0.66332(18) 0.0179 1.0000 Uani .
C34 C 0.4822(2) 0.1065(2) 0.74728(18) 0.0154 1.0000 Uani .
C35 C 0.4056(5) 0.1942(4) 0.0900(3) 0.0887 1.0000 Uani .
Cl1 Cl 0.34914(9) 0.14207(16) 0.15865(11) 0.1009 1.0000 Uani .
Cl2 Cl 0.48517(12) 0.28675(13) 0.13450(8) 0.0780 1.0000 Uani .
H11 H 0.5170 0.3456 0.9611 0.0200 1.0000 Uiso R
H21 H 0.3963 0.4529 0.9650 0.0261 1.0000 Uiso R
H31 H 0.3224 0.5444 0.8467 0.0283 1.0000 Uiso R
H41 H 0.3657 0.5185 0.7258 0.0255 1.0000 Uiso R
H71 H 0.3980 0.4603 0.6108 0.0254 1.0000 Uiso R
H81 H 0.4587 0.4128 0.5040 0.0301 1.0000 Uiso R
H91 H 0.5967 0.3215 0.5327 0.0289 1.0000 Uiso R
H101 H 0.6736 0.2704 0.6672 0.0231 1.0000 Uiso R
H121 H 0.7050 0.0928 0.7965 0.0234 1.0000 Uiso R
H131 H 0.8485 0.0269 0.7944 0.0287 1.0000 Uiso R
H141 H 0.9853 0.1250 0.8277 0.0293 1.0000 Uiso R
H151 H 0.9727 0.2845 0.8633 0.0275 1.0000 Uiso R
H181 H 0.9440 0.4379 0.8899 0.0261 1.0000 Uiso R
H191 H 0.9055 0.5920 0.9245 0.0284 1.0000 Uiso R
H201 H 0.7515 0.6267 0.9282 0.0252 1.0000 Uiso R
H211 H 0.6343 0.5081 0.8955 0.0200 1.0000 Uiso R
H231 H 0.7389 0.3131 1.0327 0.0240 1.0000 Uiso R
H241 H 0.7699 0.2280 1.1548 0.0278 1.0000 Uiso R
H251 H 0.7050 0.0732 1.1531 0.0294 1.0000 Uiso R
H261 H 0.6022 0.0144 1.0278 0.0256 1.0000 Uiso R
H301 H 0.3946 -0.1113 0.7522 0.0282 1.0000 Uiso R
H311 H 0.3324 -0.0775 0.6106 0.0261 1.0000 Uiso R
H321 H 0.3639 0.0689 0.5573 0.0228 1.0000 Uiso R
H331 H 0.4574 0.1864 0.6412 0.0220 1.0000 Uiso R
H351 H 0.4425 0.1443 0.0738 0.1001 1.0000 Uiso R
H352 H 0.3579 0.2200 0.0416 0.1002 1.0000 Uiso R

loop_
_atom_site_aniso_label
_atom_site_aniso_U_11
_atom_site_aniso_U_22
_atom_site_aniso_U_33
_atom_site_aniso_U_23
_atom_site_aniso_U_13
_atom_site_aniso_U_12
Ir1 0.01138(7) 0.00833(7) 0.00919(7) 0.00003(4) 0.00309(5) -0.00069(4)
P1 0.0258(4) 0.0158(4) 0.0251(4) -0.0024(3) 0.0069(3) -0.0049(3)
F1 0.0412(12) 0.0233(10) 0.0278(10) -0.0029(8) 0.0037(9) 0.0090(9)
F2 0.0424(13) 0.0468(14) 0.0534(14) -0.0314(12) 0.0247(11) -0.0211(11)
F3 0.0248(11) 0.0439(13) 0.0463(13) -0.0107(11) 0.0092(10) -0.0009(10)
F4 0.0436(12) 0.0225(10) 0.0535(14) 0.0098(10) 0.0216(11) -0.0003(9)
F5 0.0322(12) 0.0354(12) 0.0459(13) -0.0041(10) -0.0038(10) 0.0002(9)
F6 0.0750(18) 0.0432(14) 0.0243(11) 0.0023(10) 0.0047(11) -0.0344(13)
O1 0.0251(11) 0.0145(10) 0.0182(11) 0.0020(8) 0.0058(9) -0.0054(9)
N1 0.0124(11) 0.0126(12) 0.0158(12) -0.0020(10) 0.0042(9) -0.0042(9)
N2 0.0179(12) 0.0137(12) 0.0113(11) -0.0003(9) 0.0054(9) 0.0012(10)
N3 0.0148(12) 0.0155(12) 0.0138(12) -0.0007(9) 0.0050(9) 0.0004(10)
N4 0.0160(12) 0.0135(12) 0.0155(12) 0.0016(9) 0.0055(10) 0.0020(10)
C1 0.0184(14) 0.0156(14) 0.0170(14) -0.0033(11) 0.0063(11) -0.0042(12)
C2 0.0186(15) 0.0230(16) 0.0231(16) -0.0081(13) 0.0090(12) -0.0031(13)
C3 0.0200(15) 0.0183(16) 0.0319(18) -0.0053(13) 0.0096(13) 0.0014(13)
C4 0.0188(15) 0.0155(15) 0.0254(16) 0.0008(12) 0.0056(13) 0.0002(12)
C5 0.0139(13) 0.0126(14) 0.0175(14) 0.0007(11) 0.0023(11) -0.0040(11)
C6 0.0176(14) 0.0114(13) 0.0155(14) 0.0012(11) 0.0038(11) -0.0044(11)
C7 0.0207(15) 0.0166(15) 0.0213(15) 0.0037(12) 0.0026(12) -0.0021(12)
C8 0.0316(18) 0.0251(17) 0.0145(15) 0.0055(13) 0.0030(13) -0.0034(14)
C9 0.0350(18) 0.0237(17) 0.0165(15) -0.0006(12) 0.0119(14) -0.0040(14)
C10 0.0245(16) 0.0169(15) 0.0172(15) 0.0000(12) 0.0084(12) -0.0024(12)
C11 0.0162(14) 0.0094(13) 0.0153(14) -0.0004(10) 0.0040(11) -0.0042(11)
C12 0.0245(15) 0.0142(14) 0.0167(14) -0.0016(12) 0.0060(12) 0.0002(12)
C13 0.0311(17) 0.0207(16) 0.0212(16) -0.0012(13) 0.0105(14) 0.0075(14)
C14 0.0217(15) 0.0269(17) 0.0235(16) 0.0033(13) 0.0088(13) 0.0104(14)
C15 0.0180(15) 0.0219(16) 0.0256(16) 0.0027(13) 0.0072(13) -0.0004(13)
C16 0.0153(14) 0.0191(15) 0.0146(14) 0.0025(11) 0.0053(11) 0.0009(12)
C17 0.0172(14) 0.0162(15) 0.0135(13) 0.0014(11) 0.0052(11) -0.0009(12)
C18 0.0202(15) 0.0236(16) 0.0209(15) 0.0003(13) 0.0068(12) -0.0023(13)
C19 0.0258(16) 0.0195(16) 0.0230(16) -0.0005(13) 0.0070(13) -0.0098(13)
C20 0.0285(16) 0.0133(14) 0.0187(15) -0.0016(12) 0.0062(13) -0.0031(13)
C21 0.0183(14) 0.0187(15) 0.0132(14) -0.0004(11) 0.0047(11) 0.0001(12)
C22 0.0170(14) 0.0122(13) 0.0105(13) 0.0020(11) 0.0030(11) -0.0012(11)
C23 0.0185(15) 0.0216(16) 0.0186(15) -0.0023(12) 0.0049(12) -0.0035(13)
C24 0.0208(16) 0.0336(19) 0.0143(15) 0.0010(13) 0.0030(12) 0.0014(14)
C25 0.0254(16) 0.0296(18) 0.0165(15) 0.0100(13) 0.0073(13) 0.0081(14)
C26 0.0240(16) 0.0199(15) 0.0195(15) 0.0049(12) 0.0089(13) 0.0024(13)
C27 0.0164(14) 0.0146(14) 0.0183(15) 0.0015(11) 0.0073(12) 0.0006(12)
C28 0.0183(14) 0.0126(13) 0.0176(14) 0.0011(11) 0.0088(12) -0.0020(11)
C29 0.0199(15) 0.0190(15) 0.0175(15) -0.0011(12) 0.0055(12) -0.0033(12)
C30 0.0249(16) 0.0168(15) 0.0288(17) -0.0028(13) 0.0109(14) -0.0059(13)
C31 0.0173(15) 0.0210(16) 0.0245(16) -0.0073(13) 0.0045(12) -0.0028(12)
C32 0.0152(14) 0.0214(16) 0.0180(15) -0.0039(12) 0.0012(11) 0.0027(12)
C33 0.0177(14) 0.0168(15) 0.0195(15) -0.0005(12) 0.0060(12) 0.0020(12)
C34 0.0132(13) 0.0141(14) 0.0182(14) -0.0022(11) 0.0039(11) 0.0001(11)
C35 0.148(6) 0.068(4) 0.027(2) -0.010(2) -0.010(3) 0.070(4)
Cl1 0.0331(6) 0.1492(17) 0.1168(13) -0.0886(13) 0.0170(7) 0.0115(8)
Cl2 0.0866(10) 0.1039(12) 0.0406(7) -0.0092(7) 0.0146(7) 0.0338(9)

loop_
_atom_type_symbol
_atom_type_scat_dispersion_real
_atom_type_scat_dispersion_imag
_atom_type_scat_Cromer_Mann_a1
_atom_type_scat_Cromer_Mann_b1
_atom_type_scat_Cromer_Mann_a2
_atom_type_scat_Cromer_Mann_b2
_atom_type_scat_Cromer_Mann_a3
_atom_type_scat_Cromer_Mann_b3
_atom_type_scat_Cromer_Mann_a4
_atom_type_scat_Cromer_Mann_b4
_atom_type_scat_Cromer_Mann_c
_atom_type_scat_source
C 0.0181 0.0091 2.3100 20.8439 1.0200 10.2075 1.5886 0.5687 0.8650 51.6512 0.2156 'International Tables Vol C 4.2.6.8 and 6.1.1.4'
H 0.0000 0.0000 0.4930 10.5109 0.3229 26.1257 0.1402 3.1424 0.0408 57.7998 0.0030 'International Tables Vol C 4.2.6.8 and 6.1.1.4'
N 0.0311 0.0180 12.2126 0.0057 3.1322 9.8933 2.0125 28.9975 1.1663 0.5826 -11.5290 'International Tables Vol C 4.2.6.8 and 6.1.1.4'
O 0.0492 0.0322 3.0485 13.2771 2.2868 5.7011 1.5463 0.3239 0.8670 32.9089 0.2508 'International Tables Vol C 4.2.6.8 and 6.1.1.4'
F 0.0727 0.0534 3.5392 10.2825 2.6412 4.2944 1.5170 0.2615 1.0243 26.1476 0.2776 'International Tables Vol C 4.2.6.8 and 6.1.1.4'
P 0.2955 0.4335 6.4345 1.9067 4.1791 27.1570 1.7800 0.5260 1.4908 68.1645 1.1149 'International Tables Vol C 4.2.6.8 and 6.1.1.4'
Ir -4.7710 6.5667 27.3049 1.5928 16.7296 8.8655 15.6115 0.4179 5.8338 45.0011 11.4722 'International Tables Vol C 4.2.6.8 and 6.1.1.4'
Cl 0.3639 0.7018 11.4604 0.0104 7.1964 1.1662 6.2556 18.5194 1.6455 47.7784 -9.5574 'International Tables Vol C 4.2.6.8 and 6.1.1.4'

loop_
_geom_angle_atom_site_label_1
_geom_angle_atom_site_label_2
_geom_angle_atom_site_label_3
_geom_angle
_geom_angle_publ_flag
N1 Ir1 N2 172.13(9) yes
N1 Ir1 N3 96.75(9) yes
N2 Ir1 N3 87.72(9) yes
N1 Ir1 N4 91.91(9) yes
N2 Ir1 N4 95.45(9) yes
N3 Ir1 N4 76.33(9) yes
N1 Ir1 C11 80.60(11) yes
N2 Ir1 C11 95.99(11) yes
N3 Ir1 C11 170.59(10) yes
N4 Ir1 C11 94.67(10) yes
N1 Ir1 C22 92.29(10) yes
N2 Ir1 C22 80.60(11) yes
N3 Ir1 C22 98.78(10) yes
N4 Ir1 C22 173.90(10) yes
C11 Ir1 C22 90.38(11) yes
F1 P1 F2 179.04(14) yes
F1 P1 F3 89.48(12) yes
F2 P1 F3 89.64(13) yes
F1 P1 F4 89.91(12) yes
F2 P1 F4 89.69(13) yes
F3 P1 F4 89.37(13) yes
F1 P1 F5 90.45(12) yes
F2 P1 F5 90.42(13) yes
F3 P1 F5 179.10(14) yes
F4 P1 F5 89.72(13) yes
F1 P1 F6 89.82(13) yes
F2 P1 F6 90.58(14) yes
F3 P1 F6 90.77(14) yes
F4 P1 F6 179.69(15) yes
F5 P1 F6 90.13(14) yes
C28 O1 C29 103.9(2) yes
Ir1 N1 C1 124.9(2) yes
Ir1 N1 C5 115.43(19) yes
C1 N1 C5 119.3(3) yes
Ir1 N2 C12 125.3(2) yes
Ir1 N2 C16 115.78(19) yes
C12 N2 C16 118.9(3) yes
Ir1 N3 C23 126.8(2) yes
Ir1 N3 C27 115.53(19) yes
C23 N3 C27 117.5(3) yes
Ir1 N4 C28 113.7(2) yes
Ir1 N4 C34 140.7(2) yes
C28 N4 C34 105.5(2) yes
N1 C1 C2 122.7(3) yes
N1 C1 H11 117.7 no
C2 C1 H11 119.6 no
C1 C2 C3 118.6(3) yes
C1 C2 H21 120.5 no
C3 C2 H21 120.9 no
C2 C3 C4 119.3(3) yes
C2 C3 H31 120.1 no
C4 C3 H31 120.6 no
C3 C4 C5 120.0(3) yes
C3 C4 H41 120.3 no
C5 C4 H41 119.7 no
C4 C5 N1 120.2(3) yes
C4 C5 C6 125.9(3) yes
N1 C5 C6 113.9(3) yes
C5 C6 C7 123.3(3) yes
C5 C6 C11 115.2(3) yes
C7 C6 C11 121.5(3) yes
C6 C7 C8 119.5(3) yes
C6 C7 H71 120.3 no
C8 C7 H71 120.2 no
C7 C8 C9 119.9(3) yes
C7 C8 H81 121.0 no
C9 C8 H81 119.0 no
C8 C9 C10 120.6(3) yes
C8 C9 H91 119.6 no
C10 C9 H91 119.8 no
C9 C10 C11 120.9(3) yes
C9 C10 H101 119.4 no
C11 C10 H101 119.7 no
C6 C11 C10 117.6(3) yes
C6 C11 Ir1 114.3(2) yes
C10 C11 Ir1 127.8(2) yes
N2 C12 C13 122.8(3) yes
N2 C12 H121 117.7 no
C13 C12 H121 119.5 no
C12 C13 C14 118.6(3) yes
C12 C13 H131 119.8 no
C14 C13 H131 121.7 no
C13 C14 C15 119.4(3) yes
C13 C14 H141 120.3 no
C15 C14 H141 120.4 no
C14 C15 C16 120.1(3) yes
C14 C15 H151 119.7 no
C16 C15 H151 120.3 no
C15 C16 N2 120.3(3) yes
C15 C16 C17 125.7(3) yes
N2 C16 C17 114.0(3) yes
C16 C17 C18 123.6(3) yes
C16 C17 C22 115.0(3) yes
C18 C17 C22 121.4(3) yes
C17 C18 C19 120.1(3) yes
C17 C18 H181 118.9 no
C19 C18 H181 121.0 no
C18 C19 C20 119.9(3) yes
C18 C19 H191 120.3 no
C20 C19 H191 119.8 no
C19 C20 C21 120.5(3) yes
C19 C20 H201 120.1 no
C21 C20 H201 119.4 no
C20 C21 C22 121.4(3) yes
C20 C21 H211 119.3 no
C22 C21 H211 119.3 no
C17 C22 C21 116.7(3) yes
C17 C22 Ir1 114.5(2) yes
C21 C22 Ir1 128.8(2) yes
N3 C23 C24 122.9(3) yes
N3 C23 H231 117.6 no
C24 C23 H231 119.5 no
C23 C24 C25 119.0(3) yes
C23 C24 H241 119.7 no
C25 C24 H241 121.3 no
C24 C25 C26 119.0(3) yes
C24 C25 H251 120.6 no
C26 C25 H251 120.5 no
C25 C26 C27 118.6(3) yes
C25 C26 H261 121.3 no
C27 C26 H261 120.1 no
C26 C27 N3 123.1(3) yes
C26 C27 C28 124.7(3) yes
N3 C27 C28 112.2(2) yes
C27 C28 O1 122.8(3) yes
C27 C28 N4 122.0(3) yes
O1 C28 N4 115.2(3) yes
O1 C29 C30 127.7(3) yes
O1 C29 C34 108.2(3) yes
C30 C29 C34 124.2(3) yes
C29 C30 C31 115.2(3) yes
C29 C30 H301 123.0 no
C31 C30 H301 121.9 no
C30 C31 C32 121.5(3) yes
C30 C31 H311 119.0 no
C32 C31 H311 119.5 no
C31 C32 C33 122.5(3) yes
C31 C32 H321 119.5 no
C33 C32 H321 118.0 no
C32 C33 C34 116.0(3) yes
C32 C33 H331 121.7 no
C34 C33 H331 122.3 no
N4 C34 C33 132.0(3) yes
N4 C34 C29 107.3(3) yes
C33 C34 C29 120.6(3) yes
Cl1 C35 Cl2 113.6(3) yes
Cl1 C35 H351 107.6 no
Cl2 C35 H351 107.1 no
Cl1 C35 H352 110.2 no
Cl2 C35 H352 108.0 no
H351 C35 H352 110.3 no

loop_
_geom_bond_atom_site_label_1
_geom_bond_atom_site_label_2
_geom_bond_distance
_geom_bond_publ_flag
Ir1 N1 2.044(2) yes
Ir1 N2 2.055(2) yes
Ir1 N3 2.173(2) yes
Ir1 N4 2.140(2) yes
Ir1 C11 2.009(3) yes
Ir1 C22 2.008(3) yes
P1 F1 1.601(2) yes
P1 F2 1.602(2) yes
P1 F3 1.605(2) yes
P1 F4 1.602(2) yes
P1 F5 1.592(2) yes
P1 F6 1.590(2) yes
O1 C28 1.355(4) yes
O1 C29 1.394(4) yes
N1 C1 1.348(4) yes
N1 C5 1.365(4) yes
N2 C12 1.355(4) yes
N2 C16 1.363(4) yes
N3 C23 1.341(4) yes
N3 C27 1.362(4) yes
N4 C28 1.302(4) yes
N4 C34 1.403(4) yes
C1 C2 1.379(4) yes
C1 H11 0.945 no
C2 C3 1.385(5) yes
C2 H21 0.945 no
C3 C4 1.388(5) yes
C3 H31 0.943 no
C4 C5 1.392(4) yes
C4 H41 0.939 no
C5 C6 1.461(4) yes
C6 C7 1.405(4) yes
C6 C11 1.409(4) yes
C7 C8 1.383(5) yes
C7 H71 0.934 no
C8 C9 1.391(5) yes
C8 H81 0.932 no
C9 C10 1.394(4) yes
C9 H91 0.942 no
C10 C11 1.400(4) yes
C10 H101 0.944 no
C12 C13 1.377(5) yes
C12 H121 0.930 no
C13 C14 1.383(5) yes
C13 H131 0.935 no
C14 C15 1.383(5) yes
C14 H141 0.934 no
C15 C16 1.392(4) yes
C15 H151 0.937 no
C16 C17 1.472(4) yes
C17 C18 1.401(4) yes
C17 C22 1.420(4) yes
C18 C19 1.381(5) yes
C18 H181 0.939 no
C19 C20 1.386(5) yes
C19 H191 0.926 no
C20 C21 1.397(4) yes
C20 H201 0.948 no
C21 C22 1.407(4) yes
C21 H211 0.938 no
C23 C24 1.386(5) yes
C23 H231 0.929 no
C24 C25 1.389(5) yes
C24 H241 0.929 no
C25 C26 1.389(5) yes
C25 H251 0.935 no
C26 C27 1.381(4) yes
C26 H261 0.934 no
C27 C28 1.456(4) yes
C29 C30 1.379(4) yes
C29 C34 1.391(4) yes
C30 C31 1.392(5) yes
C30 H301 0.936 no
C31 C32 1.403(5) yes
C31 H311 0.940 no
C32 C33 1.390(4) yes
C32 H321 0.936 no
C33 C34 1.392(4) yes
C33 H331 0.934 no
C35 Cl1 1.770(8) yes
C35 Cl2 1.746(7) yes
C35 H351 0.967 no
C35 H352 0.972 no
